data_8102677
loop_
_publ_author_name
'Guan-Feng Li'
'Xin-Hong Chang'

_publ_section_title
;
 Crystal structure of bis[(hydrogen
 5-methylisophthalato)-(2,5-bis(4-pyridyl)-1,3,4-thiadiazole)]zinc(II)
 dihydrate, Zn(C9H7O4)2(C12H8N4S)2 &#x00B7; 2H2O
;
_journal_issue 2
_journal_name_full 'Zeitschrift f\"ur Kristallographie - New Crystal Structures'
_journal_page_first 31
_journal_volume 225
_journal_year 2010
_chemical_formula_sum 'C42 H34 N8 O10 S2 Zn'
_chemical_formula_weight 940.26
_space_group_IT_number 15
_symmetry_cell_setting monoclinic
_symmetry_space_group_name_Hall '-C 2yc'
_symmetry_space_group_name_H-M 'C 1 2/c 1'
_atom_sites_solution_hydrogens geom
_atom_sites_solution_primary direct
_atom_sites_solution_secondary difmap
_audit_creation_method SHELXL-97
_cell_angle_alpha 90.00
_cell_angle_beta 112.0110(10)
_cell_angle_gamma 90.00
_cell_formula_units_Z 4
_cell_length_a 35.004(4)
_cell_length_b 8.1439(9)
_cell_length_c 15.7788(17)
_cell_measurement_reflns_used 4302
_cell_measurement_temperature 296(2)
_cell_measurement_theta_max 25.20
_cell_measurement_theta_min 2.51
_cell_volume 4170.2(8)
_computing_cell_refinement 'Bruker SMART'
_computing_data_collection 'Bruker SMART'
_computing_data_reduction 'Bruker SAINT'
_computing_molecular_graphics 'Bruker SHELXTL'
_computing_publication_material 'Bruker SHELXTL'
_computing_structure_refinement 'SHELXL-97 (Sheldrick, 1997)'
_computing_structure_solution 'SHELXS-97 (Sheldrick, 1990)'
_diffrn_ambient_temperature 296(2)
_diffrn_measured_fraction_theta_full 0.999
_diffrn_measured_fraction_theta_max 0.999
_diffrn_measurement_device_type 'CCD area detector'
_diffrn_measurement_method 'phi and omega scans'
_diffrn_radiation_monochromator graphite
_diffrn_radiation_source 'fine-focus sealed tube'
_diffrn_radiation_type MoK\a
_diffrn_radiation_wavelength 0.71073
_diffrn_reflns_av_R_equivalents 0.0313
_diffrn_reflns_av_sigmaI/netI 0.0275
_diffrn_reflns_limit_h_max 42
_diffrn_reflns_limit_h_min -42
_diffrn_reflns_limit_k_max 9
_diffrn_reflns_limit_k_min -9
_diffrn_reflns_limit_l_max 19
_diffrn_reflns_limit_l_min -19
_diffrn_reflns_number 15358
_diffrn_reflns_theta_full 25.50
_diffrn_reflns_theta_max 25.50
_diffrn_reflns_theta_min 2.51
_exptl_absorpt_coefficient_mu 0.759
_exptl_absorpt_correction_T_max 0.9321
_exptl_absorpt_correction_T_min 0.7939
_exptl_absorpt_correction_type multi-scan
_exptl_absorpt_process_details sadabs
_exptl_crystal_colour colourless
_exptl_crystal_density_diffrn 1.498
_exptl_crystal_density_method 'not measured'
_exptl_crystal_description block
_exptl_crystal_F_000 1936
_exptl_crystal_size_max 0.32
_exptl_crystal_size_mid 0.22
_exptl_crystal_size_min 0.09
_refine_diff_density_max 0.320
_refine_diff_density_min -0.301
_refine_diff_density_rms 0.046
_refine_ls_extinction_method none
_refine_ls_goodness_of_fit_ref 1.046
_refine_ls_hydrogen_treatment constr
_refine_ls_matrix_type full
_refine_ls_number_parameters 287
_refine_ls_number_reflns 3880
_refine_ls_number_restraints 0
_refine_ls_restrained_S_all 1.046
_refine_ls_R_factor_all 0.0455
_refine_ls_R_factor_gt 0.0327
_refine_ls_shift/su_max 0.001
_refine_ls_shift/su_mean 0.000
_refine_ls_structure_factor_coef Fsqd
_refine_ls_weighting_details 'calc w=1/[\s^2^(Fo^2^)+(0.0402P)^2^+3.4558P] where P=(Fo^2^+2Fc^2^)/3'
_refine_ls_weighting_scheme calc
_refine_ls_wR_factor_gt 0.0794
_refine_ls_wR_factor_ref 0.0863
_reflns_number_gt 3150
_reflns_number_total 3880
_reflns_threshold_expression >2sigma(I)
_cod_data_source_file 1267-2939.cff
_cod_data_source_block a
_cod_depositor_comments
;
The following automatic conversions were performed:
'_symmetry_cell_setting' value 'Monoclinic' changed to 'monoclinic'
according to '/home/saulius/struct/CIF-dictionaries/cif_core.dic'
dictionary named 'cif_core.dic' version 2.4.1 from 2010-06-29.

Automatic conversion script
Id: cif_fix_enum 1555 2011-01-17 13:19:09Z saulius 
;
_cod_original_sg_symbol_H-M C2/c
_cod_database_code 8102677

loop_
_symmetry_equiv_pos_as_xyz
'x, y, z'
'-x, y, -z+1/2'
'x+1/2, y+1/2, z'
'-x+1/2, y+1/2, -z+1/2'
'-x, -y, -z'
'x, -y, z-1/2'
'-x+1/2, -y+1/2, -z'
'x+1/2, -y+1/2, z-1/2'

loop_
_atom_site_label
_atom_site_type_symbol
_atom_site_fract_x
_atom_site_fract_y
_atom_site_fract_z
_atom_site_U_iso_or_equiv
_atom_site_adp_type
_atom_site_occupancy
_atom_site_symmetry_multiplicity
_atom_site_calc_flag
_atom_site_refinement_flags
_atom_site_disorder_assembly
_atom_site_disorder_group
Zn1 Zn 0.5000 0.67678(4) 0.7500 0.02897(12) Uani 1 2 d S . .
S1 S 0.353536(17) 1.17790(8) 0.38426(4) 0.03864(16) Uani 1 1 d . . .
O1 O 0.46129(5) 0.5670(2) 0.79349(10) 0.0403(4) Uani 1 1 d . . .
O2 O 0.43408(6) 0.4767(3) 0.65195(12) 0.0587(5) Uani 1 1 d . . .
O3 O 0.31009(6) 0.1450(3) 0.55093(12) 0.0593(5) Uani 1 1 d . . .
H3 H 0.2913 0.0916 0.5140 0.089 Uiso 1 1 calc R . .
O4 O 0.27611(6) 0.0897(3) 0.64207(13) 0.0616(5) Uani 1 1 d . . .
N1 N 0.47180(5) 0.8317(2) 0.64256(12) 0.0307(4) Uani 1 1 d . . .
N2 N 0.40711(6) 1.0723(3) 0.32419(13) 0.0427(5) Uani 1 1 d . . .
N3 N 0.37769(6) 1.1499(3) 0.25165(13) 0.0430(5) Uani 1 1 d . . .
N4 N 0.24957(6) 1.4792(3) 0.07870(14) 0.0461(5) Uani 1 1 d . . .
C1 C 0.40021(6) 0.4080(3) 0.75167(14) 0.0302(5) Uani 1 1 d . . .
C2 C 0.36971(6) 0.3210(3) 0.68313(15) 0.0334(5) Uani 1 1 d . . .
H2 H 0.3708 0.3120 0.6254 0.040 Uiso 1 1 calc R . .
C3 C 0.33771(6) 0.2480(3) 0.70088(15) 0.0343(5) Uani 1 1 d . . .
C4 C 0.33596(7) 0.2648(3) 0.78669(16) 0.0378(5) Uani 1 1 d . . .
H4 H 0.3143 0.2166 0.7982 0.045 Uiso 1 1 calc R . .
C5 C 0.36565(7) 0.3517(3) 0.85603(15) 0.0354(5) Uani 1 1 d . . .
C6 C 0.39791(6) 0.4222(3) 0.83740(14) 0.0331(5) Uani 1 1 d . . .
H6 H 0.4183 0.4799 0.8832 0.040 Uiso 1 1 calc R . .
C7 C 0.43393(6) 0.4874(3) 0.72960(15) 0.0337(5) Uani 1 1 d . . .
C8 C 0.30461(7) 0.1536(3) 0.62886(17) 0.0427(6) Uani 1 1 d . . .
C9 C 0.36233(8) 0.3709(3) 0.94840(17) 0.0521(7) Uani 1 1 d . . .
H9A H 0.3423 0.4537 0.9447 0.078 Uiso 1 1 calc R . .
H9B H 0.3886 0.4027 0.9929 0.078 Uiso 1 1 calc R . .
H9C H 0.3540 0.2684 0.9662 0.078 Uiso 1 1 calc R . .
C10 C 0.47951(7) 0.8169(3) 0.56583(14) 0.0334(5) Uani 1 1 d . . .
H10 H 0.5013 0.7503 0.5668 0.040 Uiso 1 1 calc R . .
C11 C 0.45672(6) 0.8957(3) 0.48601(14) 0.0326(5) Uani 1 1 d . . .
H11 H 0.4628 0.8815 0.4340 0.039 Uiso 1 1 calc R . .
C12 C 0.42456(6) 0.9966(3) 0.48380(14) 0.0308(5) Uani 1 1 d . . .
C13 C 0.41715(8) 1.0145(3) 0.56342(16) 0.0466(6) Uani 1 1 d . . .
H13 H 0.3960 1.0822 0.5647 0.056 Uiso 1 1 calc R . .
C14 C 0.44138(7) 0.9315(3) 0.64074(16) 0.0441(6) Uani 1 1 d . . .
H14 H 0.4363 0.9456 0.6941 0.053 Uiso 1 1 calc R . .
C15 C 0.39874(6) 1.0762(3) 0.39774(15) 0.0335(5) Uani 1 1 d . . .
C16 C 0.34797(7) 1.2105(3) 0.27236(15) 0.0340(5) Uani 1 1 d . . .
C17 C 0.25144(7) 1.4571(3) 0.16366(18) 0.0458(6) Uani 1 1 d . . .
H17 H 0.2309 1.5034 0.1799 0.055 Uiso 1 1 calc R . .
C18 C 0.28228(7) 1.3693(3) 0.22913(17) 0.0407(6) Uani 1 1 d . . .
H18 H 0.2821 1.3556 0.2875 0.049 Uiso 1 1 calc R . .
C19 C 0.31335(7) 1.3021(3) 0.20611(15) 0.0349(5) Uani 1 1 d . . .
C20 C 0.31160(8) 1.3239(3) 0.11782(17) 0.0465(6) Uani 1 1 d . . .
H20 H 0.3318 1.2794 0.0998 0.056 Uiso 1 1 calc R . .
C21 C 0.27947(8) 1.4125(3) 0.05682(17) 0.0520(7) Uani 1 1 d . . .
H21 H 0.2786 1.4264 -0.0024 0.062 Uiso 1 1 calc R . .
O5 O 0.47696(8) 0.3773(3) 0.54363(17) 0.0996(9) Uani 1 1 d . . .
H1W H 0.4620 0.3877 0.5743 0.149 Uiso 1 1 d R . .
H2W H 0.5016 0.3897 0.5784 0.149 Uiso 1 1 d R . .

loop_
_atom_site_aniso_label
_atom_site_aniso_U_11
_atom_site_aniso_U_22
_atom_site_aniso_U_33
_atom_site_aniso_U_23
_atom_site_aniso_U_13
_atom_site_aniso_U_12
Zn1 0.02631(19) 0.0367(2) 0.02103(19) 0.000 0.00561(14) 0.000
S1 0.0353(3) 0.0474(4) 0.0337(3) 0.0110(3) 0.0135(3) 0.0128(3)
O1 0.0324(8) 0.0503(10) 0.0343(9) -0.0039(7) 0.0079(7) -0.0118(7)
O2 0.0556(11) 0.0860(14) 0.0423(11) -0.0145(10) 0.0274(9) -0.0248(10)
O3 0.0478(11) 0.0842(15) 0.0441(11) -0.0268(10) 0.0151(9) -0.0322(10)
O4 0.0486(11) 0.0761(14) 0.0629(13) -0.0217(11) 0.0241(10) -0.0316(10)
N1 0.0296(9) 0.0356(10) 0.0255(9) 0.0022(8) 0.0088(8) 0.0028(8)
N2 0.0369(11) 0.0555(13) 0.0344(11) 0.0151(10) 0.0119(9) 0.0158(10)
N3 0.0378(11) 0.0563(13) 0.0332(11) 0.0144(9) 0.0114(9) 0.0150(9)
N4 0.0344(11) 0.0518(13) 0.0450(13) 0.0152(10) 0.0067(9) 0.0070(9)
C1 0.0249(10) 0.0339(12) 0.0294(12) -0.0031(9) 0.0075(9) -0.0003(9)
C2 0.0320(11) 0.0370(12) 0.0309(12) -0.0058(10) 0.0112(9) -0.0020(10)
C3 0.0306(11) 0.0352(12) 0.0354(13) -0.0047(10) 0.0104(10) -0.0047(10)
C4 0.0337(12) 0.0408(13) 0.0424(14) -0.0003(11) 0.0181(11) -0.0049(10)
C5 0.0352(12) 0.0408(13) 0.0312(12) 0.0001(10) 0.0135(10) 0.0012(10)
C6 0.0292(11) 0.0360(12) 0.0290(12) -0.0039(10) 0.0049(9) -0.0005(9)
C7 0.0292(11) 0.0389(12) 0.0323(12) -0.0001(10) 0.0107(10) -0.0007(10)
C8 0.0345(13) 0.0459(14) 0.0462(15) -0.0106(12) 0.0133(11) -0.0089(11)
C9 0.0583(17) 0.0660(18) 0.0378(14) -0.0029(13) 0.0245(13) -0.0047(14)
C10 0.0306(11) 0.0406(12) 0.0297(12) 0.0039(10) 0.0120(9) 0.0074(10)
C11 0.0309(11) 0.0411(13) 0.0264(11) 0.0019(10) 0.0114(9) 0.0035(10)
C12 0.0292(11) 0.0314(11) 0.0298(11) 0.0054(9) 0.0089(9) 0.0035(9)
C13 0.0483(14) 0.0554(16) 0.0384(14) 0.0087(12) 0.0188(12) 0.0248(12)
C14 0.0494(14) 0.0573(16) 0.0296(13) 0.0042(11) 0.0196(11) 0.0151(12)
C15 0.0315(11) 0.0343(12) 0.0343(12) 0.0070(10) 0.0120(10) 0.0050(9)
C16 0.0314(12) 0.0372(13) 0.0321(12) 0.0089(10) 0.0103(10) 0.0035(10)
C17 0.0292(12) 0.0486(15) 0.0585(17) 0.0122(13) 0.0151(11) 0.0086(11)
C18 0.0350(13) 0.0465(14) 0.0399(14) 0.0102(11) 0.0132(11) 0.0051(11)
C19 0.0297(11) 0.0364(12) 0.0352(12) 0.0075(10) 0.0083(10) 0.0019(10)
C20 0.0393(13) 0.0598(16) 0.0408(14) 0.0137(12) 0.0155(11) 0.0156(12)
C21 0.0451(15) 0.0682(18) 0.0385(14) 0.0189(13) 0.0109(12) 0.0126(13)
O5 0.0996(19) 0.130(2) 0.0883(18) -0.0419(16) 0.0569(16) -0.0074(17)

loop_
_atom_type_symbol
_atom_type_description
_atom_type_scat_dispersion_real
_atom_type_scat_dispersion_imag
_atom_type_scat_source
C C 0.0033 0.0016 'International Tables Vol C Tables 4.2.6.8 and 6.1.1.4'
H H 0.0000 0.0000 'International Tables Vol C Tables 4.2.6.8 and 6.1.1.4'
N N 0.0061 0.0033 'International Tables Vol C Tables 4.2.6.8 and 6.1.1.4'
O O 0.0106 0.0060 'International Tables Vol C Tables 4.2.6.8 and 6.1.1.4'
S S 0.1246 0.1234 'International Tables Vol C Tables 4.2.6.8 and 6.1.1.4'
Zn Zn 0.2839 1.4301 'International Tables Vol C Tables 4.2.6.8 and 6.1.1.4'

loop_
_geom_angle_atom_site_label_1
_geom_angle_atom_site_label_2
_geom_angle_atom_site_label_3
_geom_angle
_geom_angle_site_symmetry_1
_geom_angle_site_symmetry_3
_geom_angle_publ_flag
O1 Zn1 O1 125.43(10) 2_656 . ?
O1 Zn1 N1 113.03(7) 2_656 2_656 ?
O1 Zn1 N1 100.03(7) . 2_656 ?
O1 Zn1 N1 100.03(7) 2_656 . ?
O1 Zn1 N1 113.03(7) . . ?
N1 Zn1 N1 103.86(10) 2_656 . ?
C16 S1 C15 86.94(10) . . ?
C7 O1 Zn1 111.67(14) . . ?
C8 O3 H3 109.5 . . ?
C14 N1 C10 117.75(19) . . ?
C14 N1 Zn1 121.86(15) . . ?
C10 N1 Zn1 119.65(14) . . ?
C15 N2 N3 112.54(18) . . ?
C16 N3 N2 112.72(19) . . ?
C17 N4 C21 117.3(2) . . ?
C6 C1 C2 119.37(19) . . ?
C6 C1 C7 121.92(19) . . ?
C2 C1 C7 118.69(19) . . ?
C3 C2 C1 120.2(2) . . ?
C3 C2 H2 119.9 . . ?
C1 C2 H2 119.9 . . ?
C4 C3 C2 119.4(2) . . ?
C4 C3 C8 119.2(2) . . ?
C2 C3 C8 121.4(2) . . ?
C3 C4 C5 121.8(2) . . ?
C3 C4 H4 119.1 . . ?
C5 C4 H4 119.1 . . ?
C4 C5 C6 118.1(2) . . ?
C4 C5 C9 120.5(2) . . ?
C6 C5 C9 121.4(2) . . ?
C1 C6 C5 121.2(2) . . ?
C1 C6 H6 119.4 . . ?
C5 C6 H6 119.4 . . ?
O2 C7 O1 122.7(2) . . ?
O2 C7 C1 119.9(2) . . ?
O1 C7 C1 117.32(19) . . ?
O4 C8 O3 123.8(2) . . ?
O4 C8 C3 122.9(2) . . ?
O3 C8 C3 113.3(2) . . ?
C5 C9 H9A 109.5 . . ?
C5 C9 H9B 109.5 . . ?
H9A C9 H9B 109.5 . . ?
C5 C9 H9C 109.5 . . ?
H9A C9 H9C 109.5 . . ?
H9B C9 H9C 109.5 . . ?
N1 C10 C11 122.8(2) . . ?
N1 C10 H10 118.6 . . ?
C11 C10 H10 118.6 . . ?
C10 C11 C12 119.3(2) . . ?
C10 C11 H11 120.4 . . ?
C12 C11 H11 120.4 . . ?
C13 C12 C11 117.9(2) . . ?
C13 C12 C15 122.2(2) . . ?
C11 C12 C15 119.88(19) . . ?
C14 C13 C12 119.4(2) . . ?
C14 C13 H13 120.3 . . ?
C12 C13 H13 120.3 . . ?
N1 C14 C13 122.8(2) . . ?
N1 C14 H14 118.6 . . ?
C13 C14 H14 118.6 . . ?
N2 C15 C12 123.20(19) . . ?
N2 C15 S1 113.87(16) . . ?
C12 C15 S1 122.90(16) . . ?
N3 C16 C19 122.5(2) . . ?
N3 C16 S1 113.92(16) . . ?
C19 C16 S1 123.54(17) . . ?
N4 C17 C18 123.6(2) . . ?
N4 C17 H17 118.2 . . ?
C18 C17 H17 118.2 . . ?
C17 C18 C19 118.7(2) . . ?
C17 C18 H18 120.7 . . ?
C19 C18 H18 120.7 . . ?
C18 C19 C20 118.1(2) . . ?
C18 C19 C16 122.2(2) . . ?
C20 C19 C16 119.6(2) . . ?
C21 C20 C19 119.2(2) . . ?
C21 C20 H20 120.4 . . ?
C19 C20 H20 120.4 . . ?
N4 C21 C20 123.1(2) . . ?
N4 C21 H21 118.4 . . ?
C20 C21 H21 118.4 . . ?
H1W O5 H2W 108.9 . . ?

loop_
_geom_bond_atom_site_label_1
_geom_bond_atom_site_label_2
_geom_bond_distance
_geom_bond_site_symmetry_2
_geom_bond_publ_flag
Zn1 O1 1.9504(15) 2_656 ?
Zn1 O1 1.9504(15) . ?
Zn1 N1 2.0459(17) 2_656 ?
Zn1 N1 2.0459(17) . ?
S1 C16 1.723(2) . ?
S1 C15 1.727(2) . ?
O1 C7 1.276(3) . ?
O2 C7 1.230(3) . ?
O3 C8 1.316(3) . ?
O3 H3 0.8200 . ?
O4 C8 1.211(3) . ?
N1 C14 1.331(3) . ?
N1 C10 1.341(3) . ?
N2 C15 1.299(3) . ?
N2 N3 1.373(3) . ?
N3 C16 1.299(3) . ?
N4 C17 1.330(3) . ?
N4 C21 1.334(3) . ?
C1 C6 1.390(3) . ?
C1 C2 1.395(3) . ?
C1 C7 1.497(3) . ?
C2 C3 1.387(3) . ?
C2 H2 0.9300 . ?
C3 C4 1.385(3) . ?
C3 C8 1.496(3) . ?
C4 C5 1.388(3) . ?
C4 H4 0.9300 . ?
C5 C6 1.393(3) . ?
C5 C9 1.513(3) . ?
C6 H6 0.9300 . ?
C9 H9A 0.9600 . ?
C9 H9B 0.9600 . ?
C9 H9C 0.9600 . ?
C10 C11 1.372(3) . ?
C10 H10 0.9300 . ?
C11 C12 1.383(3) . ?
C11 H11 0.9300 . ?
C12 C13 1.383(3) . ?
C12 C15 1.470(3) . ?
C13 C14 1.375(3) . ?
C13 H13 0.9300 . ?
C14 H14 0.9300 . ?
C16 C19 1.472(3) . ?
C17 C18 1.381(3) . ?
C17 H17 0.9300 . ?
C18 C19 1.382(3) . ?
C18 H18 0.9300 . ?
C19 C20 1.383(3) . ?
C20 C21 1.379(3) . ?
C20 H20 0.9300 . ?
C21 H21 0.9300 . ?
O5 H1W 0.8385 . ?
O5 H2W 0.8379 . ?

loop_
_geom_hbond_atom_site_label_D
_geom_hbond_atom_site_label_H
_geom_hbond_atom_site_label_A
_geom_hbond_distance_DH
_geom_hbond_distance_HA
_geom_hbond_distance_DA
_geom_hbond_angle_DHA
_geom_hbond_site_symmetry_A
O5 H2W O1 0.84 2.43 3.082(3) 135.6 2_656
O5 H1W O2 0.84 1.97 2.784(3) 163.3 .
O3 H3 N4 0.82 1.86 2.677(2) 174.2 4_535

loop_
_geom_torsion_atom_site_label_1
_geom_torsion_atom_site_label_2
_geom_torsion_atom_site_label_3
_geom_torsion_atom_site_label_4
_geom_torsion
_geom_torsion_site_symmetry_1
_geom_torsion_site_symmetry_2
_geom_torsion_site_symmetry_3
_geom_torsion_site_symmetry_4
_geom_torsion_publ_flag
O1 Zn1 O1 C7 -65.82(14) 2_656 . . . ?
N1 Zn1 O1 C7 166.34(15) 2_656 . . . ?
N1 Zn1 O1 C7 56.50(16) . . . . ?
O1 Zn1 N1 C14 178.30(18) 2_656 . . . ?
O1 Zn1 N1 C14 42.7(2) . . . . ?
N1 Zn1 N1 C14 -64.78(17) 2_656 . . . ?
O1 Zn1 N1 C10 8.35(17) 2_656 . . . ?
O1 Zn1 N1 C10 -127.28(16) . . . . ?
N1 Zn1 N1 C10 125.27(18) 2_656 . . . ?
C15 N2 N3 C16 0.1(3) . . . . ?
C6 C1 C2 C3 -0.7(3) . . . . ?
C7 C1 C2 C3 -179.1(2) . . . . ?
C1 C2 C3 C4 1.2(3) . . . . ?
C1 C2 C3 C8 -179.9(2) . . . . ?
C2 C3 C4 C5 -0.6(4) . . . . ?
C8 C3 C4 C5 -179.7(2) . . . . ?
C3 C4 C5 C6 -0.3(3) . . . . ?
C3 C4 C5 C9 178.6(2) . . . . ?
C2 C1 C6 C5 -0.2(3) . . . . ?
C7 C1 C6 C5 178.1(2) . . . . ?
C4 C5 C6 C1 0.7(3) . . . . ?
C9 C5 C6 C1 -178.2(2) . . . . ?
Zn1 O1 C7 O2 3.5(3) . . . . ?
Zn1 O1 C7 C1 -175.30(15) . . . . ?
C6 C1 C7 O2 -177.5(2) . . . . ?
C2 C1 C7 O2 0.8(3) . . . . ?
C6 C1 C7 O1 1.4(3) . . . . ?
C2 C1 C7 O1 179.6(2) . . . . ?
C4 C3 C8 O4 -0.4(4) . . . . ?
C2 C3 C8 O4 -179.4(2) . . . . ?
C4 C3 C8 O3 -179.2(2) . . . . ?
C2 C3 C8 O3 1.8(3) . . . . ?
C14 N1 C10 C11 -2.0(3) . . . . ?
Zn1 N1 C10 C11 168.32(17) . . . . ?
N1 C10 C11 C12 0.7(3) . . . . ?
C10 C11 C12 C13 0.6(3) . . . . ?
C10 C11 C12 C15 -177.4(2) . . . . ?
C11 C12 C13 C14 -0.6(4) . . . . ?
C15 C12 C13 C14 177.4(2) . . . . ?
C10 N1 C14 C13 2.1(4) . . . . ?
Zn1 N1 C14 C13 -168.1(2) . . . . ?
C12 C13 C14 N1 -0.8(4) . . . . ?
N3 N2 C15 C12 177.6(2) . . . . ?
N3 N2 C15 S1 -0.3(3) . . . . ?
C13 C12 C15 N2 174.1(2) . . . . ?
C11 C12 C15 N2 -7.9(3) . . . . ?
C13 C12 C15 S1 -8.1(3) . . . . ?
C11 C12 C15 S1 169.83(17) . . . . ?
C16 S1 C15 N2 0.32(19) . . . . ?
C16 S1 C15 C12 -177.6(2) . . . . ?
N2 N3 C16 C19 178.8(2) . . . . ?
N2 N3 C16 S1 0.1(3) . . . . ?
C15 S1 C16 N3 -0.25(19) . . . . ?
C15 S1 C16 C19 -178.9(2) . . . . ?
C21 N4 C17 C18 -0.3(4) . . . . ?
N4 C17 C18 C19 0.9(4) . . . . ?
C17 C18 C19 C20 -1.1(3) . . . . ?
C17 C18 C19 C16 178.3(2) . . . . ?
N3 C16 C19 C18 -178.6(2) . . . . ?
S1 C16 C19 C18 -0.1(3) . . . . ?
N3 C16 C19 C20 0.8(4) . . . . ?
S1 C16 C19 C20 179.30(19) . . . . ?
C18 C19 C20 C21 0.7(4) . . . . ?
C16 C19 C20 C21 -178.8(2) . . . . ?
C17 N4 C21 C20 -0.2(4) . . . . ?
C19 C20 C21 N4 0.0(4) . . . . ?
